data_1560084
loop_
_publ_author_name
'Li, Chifeng'
'Jimbo, Atsuhiro'
'Yamaguchi, Kazuya'
'Suzuki, Kosuke'

_publ_section_title
;
 A protecting group strategy to access stable lacunary polyoxomolybdates
 for introducing multinuclear metal clusters
;
_journal_issue 4
_journal_name_full 'Chemical Science'
_journal_page_first 1240
_journal_page_last 1244
_journal_paper_doi 10.1039/D0SC06133F
_journal_volume 12
_journal_year 2021
_chemical_formula_sum 'C174 H174 Cl20 Mn6 Mo18 O74 P8'
_chemical_formula_weight 6462.44
_space_group_crystal_system triclinic
_space_group_IT_number 2
_space_group_name_Hall '-P 1'
_space_group_name_H-M_alt 'P -1'
_atom_sites_solution_hydrogens geom
_audit_creation_method SHELXL-2014/6
_audit_update_record
;
2020-11-01 deposited with the CCDC.	2020-12-09 downloaded from the CCDC.
;
_cell_angle_alpha 95.310(2)
_cell_angle_beta 112.975(2)
_cell_angle_gamma 99.330(2)
_cell_formula_units_Z 1
_cell_length_a 17.3006(4)
_cell_length_b 19.3900(4)
_cell_length_c 20.7716(4)
_cell_measurement_reflns_used 36246
_cell_measurement_temperature 123(2)
_cell_measurement_theta_max 31.1650
_cell_measurement_theta_min 2.3340
_cell_volume 6236.6(3)
_computing_cell_refinement 'CrysAlisPro 1.171.39.46 (Rigaku OD, 2018)'
_computing_data_collection 'CrysAlisPro 1.171.39.46 (Rigaku OD, 2018)'
_computing_data_reduction 'CrysAlisPro 1.171.39.46 (Rigaku OD, 2018)'
_computing_structure_refinement 'SHELXL-2018/3 (Sheldrick, 2018)'
_computing_structure_solution 'SHELXS-2013/1 (Sheldrick, 2013)'
_diffrn_ambient_temperature 123(2)
_diffrn_detector 'CCD plate'
_diffrn_measured_fraction_theta_full 1.000
_diffrn_measured_fraction_theta_max 0.978
_diffrn_measurement_device 'abstract diffractometer'
_diffrn_measurement_device_type 'dtrek-CrysAlisPro-abstract goniometer imported rigaku-d*trek images'
_diffrn_measurement_method '\w scans'
_diffrn_radiation_type MoK\a
_diffrn_radiation_wavelength 0.71073
_diffrn_reflns_av_R_equivalents 0.0470
_diffrn_reflns_av_unetI/netI 0.0692
_diffrn_reflns_Laue_measured_fraction_full 1.000
_diffrn_reflns_Laue_measured_fraction_max 0.978
_diffrn_reflns_limit_h_max 23
_diffrn_reflns_limit_h_min -24
_diffrn_reflns_limit_k_max 26
_diffrn_reflns_limit_k_min -26
_diffrn_reflns_limit_l_max 28
_diffrn_reflns_limit_l_min -28
_diffrn_reflns_number 86736
_diffrn_reflns_point_group_measured_fraction_full 1.000
_diffrn_reflns_point_group_measured_fraction_max 0.978
_diffrn_reflns_theta_full 25.242
_diffrn_reflns_theta_max 29.575
_diffrn_reflns_theta_min 1.507
_diffrn_source 'fine-focus sealed X-ray tube'
_diffrn_source_type 'Enhance (Mo) X-ray Source'
_exptl_absorpt_coefficient_mu 1.499
_exptl_absorpt_correction_T_max 1.00000
_exptl_absorpt_correction_T_min 0.84252
_exptl_absorpt_correction_type multi-scan
_exptl_absorpt_process_details
;
CrysAlisPro 1.171.39.46 (Rigaku Oxford Diffraction, 2018)
Empirical absorption correction using spherical harmonics,
 implemented in SCALE3 ABSPACK scaling algorithm.
;
_exptl_crystal_colour Brown
_exptl_crystal_density_diffrn 1.721
_exptl_crystal_density_method 'Not measured'
_exptl_crystal_description Plate
_exptl_crystal_F_000 3176
_exptl_crystal_size_max 0.050
_exptl_crystal_size_mid 0.050
_exptl_crystal_size_min 0.010
_refine_diff_density_max 2.549
_refine_diff_density_min -3.345
_refine_diff_density_rms 0.275
_refine_ls_extinction_method none
_refine_ls_goodness_of_fit_ref 1.068
_refine_ls_hydrogen_treatment constr
_refine_ls_matrix_type full
_refine_ls_number_parameters 1351
_refine_ls_number_reflns 34193
_refine_ls_number_restraints 25
_refine_ls_restrained_S_all 1.069
_refine_ls_R_factor_all 0.0971
_refine_ls_R_factor_gt 0.0655
_refine_ls_shift/su_max 0.001
_refine_ls_shift/su_mean 0.000
_refine_ls_structure_factor_coef Fsqd
_refine_ls_weighting_details 'w=1/[\s^2^(Fo^2^)+(0.0940P)^2^+27.3530P] where P=(Fo^2^+2Fc^2^)/3'
_refine_ls_weighting_scheme calc
_refine_ls_wR_factor_gt 0.1691
_refine_ls_wR_factor_ref 0.1928
_reflns_Friedel_coverage 0.000
_reflns_number_gt 24795
_reflns_number_total 34193
_reflns_threshold_expression 'I > 2\s(I)'
_cod_data_source_file d0sc06133f2.cif
_cod_data_source_block II
_cod_depositor_comments 'Adding full bibliography for 1560083--1560084.cif.'
_cod_original_cell_volume 6236.6(2)
_cod_database_code 1560084
_shelx_space_group_comment
;
The symmetry employed for this shelxl refinement is uniquely defined
by the following loop, which should always be used as a source of
symmetry information in preference to the above space-group names.
They are only intended as comments.
;
_oxdiff_exptl_absorpt_empirical_full_min 0.448
_oxdiff_exptl_absorpt_empirical_full_max 1.958
_oxdiff_exptl_absorpt_empirical_details
;
Empirical correction (ABSPACK) includes:
- Absorption correction using spherical harmonics
- Frame scaling
- Detector area scaling
;
_shelxl_version_number 2014/6

loop_
_space_group_symop_operation_xyz
'x, y, z'
'-x, -y, -z'

loop_
_atom_site_label
_atom_site_type_symbol
_atom_site_fract_x
_atom_site_fract_y
_atom_site_fract_z
_atom_site_U_iso_or_equiv
_atom_site_adp_type
_atom_site_occupancy
_atom_site_site_symmetry_order
_atom_site_calc_flag
_atom_site_refinement_flags_posn
_atom_site_refinement_flags_adp
_atom_site_refinement_flags_occupancy
_atom_site_disorder_assembly
_atom_site_disorder_group
P1 P 0.15931(9) 0.60022(7) 0.59714(7) 0.0140(3) Uani 1 1 d . . . . .
P2 P 0.19538(11) 0.55572(9) 0.07996(8) 0.0224(3) Uani 1 1 d . . . . .
P3 P 0.23998(13) 0.98775(11) 0.40206(11) 0.0355(4) Uani 1 1 d . . . . .
P4 P 0.60089(11) 0.72269(9) 0.98409(9) 0.0260(4) Uani 1 1 d . . . . .
Mn1 Mn 0.00714(6) 0.53291(5) 0.42975(4) 0.01543(17) Uani 1 1 d . . . . .
Mn2 Mn -0.04286(6) 0.62705(5) 0.54403(4) 0.01613(18) Uani 1 1 d . . . . .
Mn3 Mn 0.36832(8) 0.49636(7) 0.61471(7) 0.0412(3) Uani 1 1 d . . . . .
Mo1 Mo 0.20134(3) 0.42999(3) 0.63317(3) 0.01731(11) Uani 1 1 d . . . . .
Mo2 Mo 0.15063(3) 0.53121(3) 0.74912(3) 0.01792(11) Uani 1 1 d . . . . .
Mo3 Mo 0.11345(4) 0.70915(3) 0.72044(3) 0.01934(11) Uani 1 1 d . . . . .
Mo4 Mo 0.12827(3) 0.77703(3) 0.58001(3) 0.01816(11) Uani 1 1 d . . . . .
Mo5 Mo 0.18221(3) 0.67323(3) 0.45232(3) 0.01789(11) Uani 1 1 d . . . . .
Mo6 Mo 0.21963(3) 0.50763(3) 0.47364(3) 0.01860(11) Uani 1 1 d . . . . .
Mo7 Mo 0.35083(3) 0.57663(3) 0.74613(3) 0.01872(11) Uani 1 1 d . . . . .
Mo8 Mo 0.31279(3) 0.75940(3) 0.71860(3) 0.02049(11) Uani 1 1 d . . . . .
Mo9 Mo 0.36888(3) 0.65431(3) 0.58785(3) 0.01956(11) Uani 1 1 d . . . . .
O1 O 0.0631(2) 0.5676(2) 0.5515(2) 0.0145(8) Uani 1 1 d . . . . .
O2 O 0.1701(3) 0.6757(2) 0.63512(19) 0.0151(8) Uani 1 1 d . . . . .
O3 O 0.2079(3) 0.6049(2) 0.5487(2) 0.0159(8) Uani 1 1 d . . . . .
O4 O 0.1965(3) 0.5539(2) 0.65374(19) 0.0158(8) Uani 1 1 d . . . . .
O5 O 0.1067(3) 0.4759(2) 0.4511(2) 0.0177(8) Uani 1 1 d . . . . .
O6 O 0.0744(3) 0.6286(2) 0.4218(2) 0.0181(8) Uani 1 1 d . . . . .
O7 O -0.1544(3) 0.6778(2) 0.5303(2) 0.0293(10) Uani 1 1 d . . . . .
O8 O 0.0268(3) 0.7180(2) 0.5292(2) 0.0210(9) Uani 1 1 d . . . . .
O9 O 0.0145(3) 0.6550(2) 0.6554(2) 0.0211(9) Uani 1 1 d . . . . .
O10 O 0.0456(3) 0.5065(2) 0.6793(2) 0.0192(8) Uani 1 1 d . . . . .
O11 O 0.0932(3) 0.4200(2) 0.5662(2) 0.0165(8) Uani 1 1 d . . . . .
O12 O 0.1142(3) 0.8566(2) 0.5560(2) 0.0246(9) Uani 1 1 d . . . . .
O13 O 0.0859(3) 0.7461(2) 0.7834(2) 0.0253(10) Uani 1 1 d . . . . .
O14 O 0.1371(3) 0.5061(2) 0.8206(2) 0.0223(9) Uani 1 1 d . . . . .
O15 O 0.2172(3) 0.3460(2) 0.6257(2) 0.0245(9) Uani 1 1 d . . . . .
O16 O 0.2415(3) 0.4436(2) 0.4261(2) 0.0280(10) Uani 1 1 d . . . . .
O17 O 0.1848(3) 0.7157(2) 0.3854(2) 0.0248(10) Uani 1 1 d . . . . .
O18 O 0.1791(3) 0.7442(2) 0.5179(2) 0.0192(8) Uani 1 1 d . . . . .
O19 O 0.1066(3) 0.7823(2) 0.6642(2) 0.0253(10) Uani 1 1 d . . . . .
O20 O 0.1533(3) 0.6285(2) 0.7608(2) 0.0195(8) Uani 1 1 d . . . . .
O21 O 0.1731(3) 0.4406(2) 0.7105(2) 0.0191(8) Uani 1 1 d . . . . .
O22 O 0.2451(3) 0.4675(2) 0.5638(2) 0.0191(8) Uani 1 1 d . . . . .
O23 O 0.2082(3) 0.5797(2) 0.4222(2) 0.0211(9) Uani 1 1 d . . . . .
O24 O 0.2523(3) 0.8095(2) 0.6533(2) 0.0223(9) Uani 1 1 d . . . . .
O25 O 0.2405(3) 0.7571(2) 0.7641(2) 0.0224(9) Uani 1 1 d . . . . .
O26 O 0.2790(3) 0.5539(2) 0.7909(2) 0.0187(8) Uani 1 1 d . . . . .
O27 O 0.3228(3) 0.4789(2) 0.6995(2) 0.0225(9) Uani 1 1 d . . . . .
O28 O 0.3422(3) 0.5612(2) 0.5325(2) 0.0218(9) Uani 1 1 d . . . . .
O29 O 0.3114(3) 0.6899(2) 0.5084(2) 0.0239(9) Uani 1 1 d . . . . .
O30 O 0.4489(3) 0.5800(2) 0.8108(2) 0.0241(9) Uani 1 1 d . . . . .
O31 O 0.4740(3) 0.6817(3) 0.6034(2) 0.0280(10) Uani 1 1 d . . . . .
O32 O 0.4007(3) 0.8210(2) 0.7741(2) 0.0278(10) Uani 1 1 d . . . . .
O33 O 0.3417(3) 0.6715(2) 0.7546(2) 0.0234(9) Uani 1 1 d . . . . .
O34 O 0.3743(3) 0.5936(3) 0.6628(2) 0.0279(10) Uani 1 1 d . . . . .
O35 O 0.3547(3) 0.7221(2) 0.6499(2) 0.0217(9) Uani 1 1 d . . . . .
O36 O 0.4921(4) 0.5193(4) 0.6524(4) 0.0617(19) Uani 1 1 d . . . . .
O37 O 0.3677(4) 0.4066(4) 0.5660(4) 0.0624(18) Uani 1 1 d . . . . .
Cl1 Cl 0.2064(2) 0.2330(2) 0.30032(19) 0.0865(10) Uani 1 1 d . . . . .
Cl2 Cl 0.11790(18) 0.34127(18) 0.18973(13) 0.0718(8) Uani 1 1 d . . . . .
Cl3 Cl 0.3474(2) 0.23706(17) 0.74558(15) 0.0811(9) Uani 1 1 d . . . . .
Cl4 Cl 0.3748(3) 0.1731(2) 0.6010(2) 0.1039(12) Uani 1 1 d . . . . .
Cl5 Cl 0.4018(2) 0.68117(15) 0.30654(16) 0.0792(9) Uani 1 1 d . . . . .
Cl6 Cl 0.4366(2) 0.83984(14) 0.40673(17) 0.0734(8) Uani 1 1 d . . . . .
Cl7 Cl -0.11932(19) 0.73728(18) 0.22040(14) 0.0777(9) Uani 1 1 d . . . . .
Cl8 Cl -0.0037(3) 0.83911(18) 0.37709(15) 0.0935(12) Uani 1 1 d . . . . .
C1 C 0.3909(8) 0.3364(6) 0.4786(6) 0.091(4) Uani 1 1 d D U . . .
H1A H 0.3344 0.3132 0.4724 0.137 Uiso 1 1 calc R U . . .
H1B H 0.3880 0.3525 0.4356 0.137 Uiso 1 1 calc R U . . .
H1C H 0.4283 0.3035 0.4898 0.137 Uiso 1 1 calc R U . . .
C2 C 0.4248(6) 0.3978(5) 0.5373(5) 0.061(2) Uani 1 1 d D U . . .
C3 C 0.5028(6) 0.4419(5) 0.5600(5) 0.069(2) Uani 1 1 d D U . . .
H3 H 0.5369 0.4361 0.5354 0.083 Uiso 1 1 calc R U . . .
C4 C 0.5347(5) 0.4967(5) 0.6199(4) 0.061(2) Uani 1 1 d D U . . .
C5 C 0.6274(4) 0.5264(5) 0.6547(5) 0.049(2) Uani 1 1 d D U . . .
H5A H 0.6550 0.5070 0.6273 0.073 Uiso 1 1 calc R U . . .
H5B H 0.6379 0.5770 0.6581 0.073 Uiso 1 1 calc R U . . .
H5C H 0.6502 0.5145 0.7014 0.073 Uiso 1 1 calc R U . . .
C11 C 0.1191(6) 0.2730(6) 0.2967(5) 0.059(3) Uani 1 1 d . . . . .
H11A H 0.0657 0.2424 0.2626 0.071 Uiso 1 1 calc R U . . .
H11B H 0.1168 0.2768 0.3428 0.071 Uiso 1 1 calc R U . . .
C12 C 0.1262(6) 0.3433(5) 0.2769(5) 0.053(2) Uani 1 1 d . . . . .
H12A H 0.1811 0.3731 0.3094 0.063 Uiso 1 1 calc R U . . .
H12B H 0.0812 0.3645 0.2817 0.063 Uiso 1 1 calc R U . . .
C21 C 0.2697(8) 0.2016(7) 0.6606(7) 0.083(4) Uani 1 1 d . . . . .
H21A H 0.2559 0.1503 0.6558 0.100 Uiso 1 1 calc R U . . .
H21B H 0.2178 0.2185 0.6539 0.100 Uiso 1 1 calc R U . . .
C22 C 0.2981(10) 0.2207(8) 0.6045(7) 0.092(4) Uani 1 1 d . . . . .
H22A H 0.3227 0.2712 0.6144 0.110 Uiso 1 1 calc R U . . .
H22B H 0.2489 0.2102 0.5589 0.110 Uiso 1 1 calc R U . . .
C31 C 0.3665(6) 0.6983(5) 0.3745(5) 0.052(2) Uani 1 1 d . . . . .
H31A H 0.3117 0.7122 0.3546 0.062 Uiso 1 1 calc R U . . .
H31B H 0.3580 0.6552 0.3934 0.062 Uiso 1 1 calc R U . . .
C32 C 0.4284(7) 0.7544(5) 0.4321(5) 0.060(3) Uani 1 1 d . . . . .
H32A H 0.4845 0.7425 0.4485 0.072 Uiso 1 1 calc R U . . .
H32B H 0.4115 0.7564 0.4715 0.072 Uiso 1 1 calc R U . . .
C41 C -0.0431(6) 0.7128(5) 0.2958(5) 0.054(2) Uani 1 1 d . . . . .
H41A H -0.0579 0.6619 0.2937 0.064 Uiso 1 1 calc R U . . .
H41B H 0.0135 0.7246 0.2957 0.064 Uiso 1 1 calc R U . . .
C42 C -0.0414(7) 0.7493(6) 0.3607(5) 0.067(3) Uani 1 1 d . . . . .
H42A H -0.0057 0.7297 0.4003 0.080 Uiso 1 1 calc R U . . .
H42B H -0.0992 0.7399 0.3586 0.080 Uiso 1 1 calc R U . . .
C211 C 0.1544(4) 0.4673(4) 0.0308(3) 0.0251(13) Uani 1 1 d . . . . .
C212 C 0.1004(5) 0.4171(4) 0.0469(4) 0.0329(16) Uani 1 1 d . . . . .
H212 H 0.0808 0.4304 0.0810 0.039 Uiso 1 1 calc R U . . .
C213 C 0.0760(5) 0.3481(4) 0.0124(4) 0.0402(18) Uani 1 1 d . . . . .
H213 H 0.0408 0.3147 0.0241 0.048 Uiso 1 1 calc R U . . .
C214 C 0.1031(5) 0.3278(4) -0.0395(4) 0.0352(16) Uani 1 1 d . . . . .
H214 H 0.0870 0.2807 -0.0619 0.042 Uiso 1 1 calc R U . . .
C215 C 0.1548(5) 0.3780(4) -0.0581(4) 0.0352(17) Uani 1 1 d . . . . .
H215 H 0.1705 0.3650 -0.0948 0.042 Uiso 1 1 calc R U . . .
C216 C 0.1823(4) 0.4465(4) -0.0224(3) 0.0292(15) Uani 1 1 d . . . . .
H216 H 0.2193 0.4793 -0.0329 0.035 Uiso 1 1 calc R U . . .
C221 C 0.1627(4) 0.6200(4) 0.0251(3) 0.0249(13) Uani 1 1 d . . . . .
C222 C 0.1249(4) 0.6019(4) -0.0496(3) 0.0282(14) Uani 1 1 d . . . . .
H222 H 0.1148 0.5553 -0.0714 0.034 Uiso 1 1 calc R U . . .
C223 C 0.1030(5) 0.6543(4) -0.0899(4) 0.0342(16) Uani 1 1 d . . . . .
H223 H 0.0776 0.6428 -0.1392 0.041 Uiso 1 1 calc R U . . .
C224 C 0.1187(5) 0.7237(4) -0.0574(4) 0.0382(18) Uani 1 1 d . . . . .
H224 H 0.1045 0.7587 -0.0850 0.046 Uiso 1 1 calc R U . . .
C225 C 0.1555(6) 0.7418(4) 0.0164(4) 0.0414(19) Uani 1 1 d . . . . .
H225 H 0.1657 0.7886 0.0380 0.050 Uiso 1 1 calc R U . . .
C226 C 0.1766(5) 0.6897(4) 0.0570(4) 0.0341(16) Uani 1 1 d . . . . .
H226 H 0.2003 0.7013 0.1063 0.041 Uiso 1 1 calc R U . . .
C231 C 0.1571(4) 0.5638(4) 0.1485(3) 0.0251(13) Uani 1 1 d . . . . .
C232 C 0.0753(5) 0.5763(4) 0.1321(4) 0.0358(17) Uani 1 1 d . . . . .
H232 H 0.0426 0.5841 0.0869 0.043 Uiso 1 1 calc R U . . .
C233 C 0.0427(5) 0.5772(5) 0.1827(4) 0.0374(18) Uani 1 1 d . . . . .
H233 H -0.0118 0.5864 0.1714 0.045 Uiso 1 1 calc R U . . .
C234 C 0.0885(5) 0.5651(5) 0.2488(4) 0.0410(19) Uani 1 1 d . . . . .
H234 H 0.0652 0.5650 0.2823 0.049 Uiso 1 1 calc R U . . .
C235 C 0.1698(5) 0.5530(6) 0.2659(4) 0.050(2) Uani 1 1 d . . . . .
H235 H 0.2017 0.5450 0.3112 0.060 Uiso 1 1 calc R U . . .
C236 C 0.2049(5) 0.5526(5) 0.2159(4) 0.043(2) Uani 1 1 d . . . . .
H236 H 0.2601 0.5447 0.2278 0.052 Uiso 1 1 calc R U . . .
C241 C 0.3096(4) 0.5686(4) 0.1176(3) 0.0255(13) Uani 1 1 d . . . . .
C242 C 0.3621(5) 0.6286(4) 0.1139(4) 0.0322(15) Uani 1 1 d . . . . .
H242 H 0.3380 0.6630 0.0895 0.039 Uiso 1 1 calc R U . . .
C243 C 0.4512(5) 0.6375(5) 0.1470(5) 0.046(2) Uani 1 1 d . . . . .
H243 H 0.4868 0.6779 0.1449 0.056 Uiso 1 1 calc R U . . .
C244 C 0.4868(5) 0.5853(5) 0.1832(4) 0.043(2) Uani 1 1 d . . . . .
H244 H 0.5462 0.5911 0.2051 0.051 Uiso 1 1 calc R U . . .
C245 C 0.4351(5) 0.5258(5) 0.1868(4) 0.0407(19) Uani 1 1 d . . . . .
H245 H 0.4595 0.4917 0.2116 0.049 Uiso 1 1 calc R U . . .
C246 C 0.3470(5) 0.5163(4) 0.1538(3) 0.0302(15) Uani 1 1 d . . . . .
H246 H 0.3121 0.4752 0.1553 0.036 Uiso 1 1 calc R U . . .
C311 C 0.1766(5) 0.9165(5) 0.3301(4) 0.045(2) Uani 1 1 d . . . . .
C312 C 0.2051(7) 0.8574(5) 0.3196(4) 0.057(3) Uani 1 1 d . . . . .
H312 H 0.2565 0.8512 0.3538 0.069 Uiso 1 1 calc R U . . .
C313 C 0.1607(8) 0.8059(6) 0.2601(5) 0.070(3) Uani 1 1 d . . . . .
H313 H 0.1823 0.7660 0.2543 0.084 Uiso 1 1 calc R U . . .
C314 C 0.0849(8) 0.8137(8) 0.2096(6) 0.084(4) Uani 1 1 d . . . . .
H314 H 0.0545 0.7795 0.1690 0.100 Uiso 1 1 calc R U . . .
C316 C 0.0984(7) 0.9244(7) 0.2804(6) 0.074(3) Uani 1 1 d . . . . .
H316 H 0.0754 0.9632 0.2870 0.088 Uiso 1 1 calc R U . . .
C321 C 0.2978(5) 1.0495(4) 0.3684(4) 0.0353(17) Uani 1 1 d . . . . .
C322 C 0.3003(5) 1.0288(5) 0.3032(5) 0.047(2) Uani 1 1 d . . . . .
H322 H 0.2731 0.9833 0.2777 0.057 Uiso 1 1 calc R U . . .
C323 C 0.3439(7) 1.0769(6) 0.2769(5) 0.067(3) Uani 1 1 d . . . . .
H323 H 0.3445 1.0642 0.2328 0.080 Uiso 1 1 calc R U . . .
C324 C 0.3859(7) 1.1430(7) 0.3157(7) 0.076(4) Uani 1 1 d . . . . .
H324 H 0.4162 1.1746 0.2983 0.092 Uiso 1 1 calc R U . . .
C325 C 0.3841(6) 1.1627(5) 0.3784(7) 0.066(3) Uani 1 1 d . . . . .
H325 H 0.4125 1.2081 0.4038 0.079 Uiso 1 1 calc R U . . .
C326 C 0.3401(6) 1.1161(5) 0.4058(5) 0.048(2) Uani 1 1 d . . . . .
H326 H 0.3395 1.1301 0.4497 0.057 Uiso 1 1 calc R U . . .
C331 C 0.1742(6) 1.0329(5) 0.4326(5) 0.049(2) Uani 1 1 d . . . . .
C332 C 0.1438(7) 1.0890(7) 0.4007(6) 0.075(4) Uani 1 1 d . . . . .
H332 H 0.1572 1.1029 0.3640 0.090 Uiso 1 1 calc R U . . .
C333 C 0.0933(9) 1.1239(9) 0.4247(9) 0.115(6) Uani 1 1 d . . . . .
H333 H 0.0734 1.1619 0.4045 0.139 Uiso 1 1 calc R U . . .
C334 C 0.0727(8) 1.1020(8) 0.4784(7) 0.091(4) Uani 1 1 d . . . . .
H334 H 0.0384 1.1250 0.4939 0.109 Uiso 1 1 calc R U . . .
C335 C 0.1028(6) 1.0458(7) 0.5097(6) 0.069(3) Uani 1 1 d . . . . .
H335 H 0.0887 1.0314 0.5460 0.082 Uiso 1 1 calc R U . . .
C336 C 0.1541(6) 1.0109(6) 0.4866(5) 0.052(2) Uani 1 1 d . . . . .
H336 H 0.1745 0.9733 0.5072 0.062 Uiso 1 1 calc R U . . .
C341 C 0.3126(5) 0.9550(4) 0.4745(4) 0.0312(15) Uani 1 1 d . . . . .
C342 C 0.3964(5) 0.9943(4) 0.5137(4) 0.0352(16) Uani 1 1 d . . . . .
H342 H 0.4157 1.0362 0.5007 0.042 Uiso 1 1 calc R U . . .
C343 C 0.4502(5) 0.9705(4) 0.5717(4) 0.0371(17) Uani 1 1 d . . . . .
H343 H 0.5063 0.9963 0.5975 0.045 Uiso 1 1 calc R U . . .
C344 C 0.4221(4) 0.9093(4) 0.5918(4) 0.0314(15) Uani 1 1 d . . . . .
H344 H 0.4587 0.8945 0.6318 0.038 Uiso 1 1 calc R U . . .
C345 C 0.3393(4) 0.8693(4) 0.5526(4) 0.0295(15) Uani 1 1 d . . . . .
H345 H 0.3211 0.8274 0.5659 0.035 Uiso 1 1 calc R U . . .
C346 C 0.2837(5) 0.8916(4) 0.4937(4) 0.0314(15) Uani 1 1 d . . . . .
H346 H 0.2282 0.8649 0.4673 0.038 Uiso 1 1 calc R U . . .
C411 C 0.6099(4) 0.7111(3) 0.9007(3) 0.0253(13) Uani 1 1 d . . . . .
C412 C 0.5513(4) 0.7329(4) 0.8430(4) 0.0286(14) Uani 1 1 d . . . . .
H412 H 0.5081 0.7532 0.8475 0.034 Uiso 1 1 calc R U . . .
C413 C 0.5581(5) 0.7238(4) 0.7787(4) 0.0335(16) Uani 1 1 d . . . . .
H413 H 0.5180 0.7368 0.7394 0.040 Uiso 1 1 calc R U . . .
C414 C 0.6230(5) 0.6961(4) 0.7720(4) 0.0384(18) Uani 1 1 d . . . . .
H414 H 0.6275 0.6913 0.7287 0.046 Uiso 1 1 calc R U . . .
C415 C 0.6814(5) 0.6753(4) 0.8296(4) 0.0382(18) Uani 1 1 d . . . . .
H415 H 0.7253 0.6561 0.8249 0.046 Uiso 1 1 calc R U . . .
C416 C 0.6755(5) 0.6825(4) 0.8941(4) 0.0347(16) Uani 1 1 d . . . . .
H416 H 0.7152 0.6684 0.9328 0.042 Uiso 1 1 calc R U . . .
C421 C 0.6819(5) 0.7968(4) 1.0428(4) 0.0382(18) Uani 1 1 d . . . . .
C422 C 0.7545(5) 0.8196(4) 1.0312(5) 0.048(2) Uani 1 1 d . . . . .
H422 H 0.7582 0.7996 0.9903 0.058 Uiso 1 1 calc R U . . .
C423 C 0.8212(7) 0.8714(5) 1.0795(7) 0.071(3) Uani 1 1 d . . . . .
H423 H 0.8691 0.8879 1.0707 0.085 Uiso 1 1 calc R U . . .
C424 C 0.8165(8) 0.8981(6) 1.1399(8) 0.090(5) Uani 1 1 d . . . . .
H424 H 0.8629 0.9316 1.1737 0.108 Uiso 1 1 calc R U . . .
C425 C 0.7446(8) 0.8770(5) 1.1530(6) 0.071(3) Uani 1 1 d . . . . .
H425 H 0.7419 0.8969 1.1943 0.085 Uiso 1 1 calc R U . . .
C426 C 0.6767(6) 0.8260(5) 1.1037(5) 0.051(2) Uani 1 1 d . . . . .
H426 H 0.6276 0.8114 1.1115 0.061 Uiso 1 1 calc R U . . .
C431 C 0.6181(4) 0.6436(3) 1.0223(3) 0.0235(13) Uani 1 1 d . . . . .
C432 C 0.6585(5) 0.6485(4) 1.0962(3) 0.0278(14) Uani 1 1 d . . . . .
H432 H 0.6765 0.6923 1.1257 0.033 Uiso 1 1 calc R U . . .
C433 C 0.6711(5) 0.5875(4) 1.1246(3) 0.0288(14) Uani 1 1 d . . . . .
H433 H 0.6993 0.5901 1.1734 0.035 Uiso 1 1 calc R U . . .
C434 C 0.6413(4) 0.5222(4) 1.0794(3) 0.0284(15) Uani 1 1 d . . . . .
H434 H 0.6492 0.4810 1.0985 0.034 Uiso 1 1 calc R U . . .
C435 C 0.5999(4) 0.5177(3) 1.0059(3) 0.0235(13) Uani 1 1 d . . . . .
H435 H 0.5804 0.4738 0.9763 0.028 Uiso 1 1 calc R U . . .
C436 C 0.5880(4) 0.5786(3) 0.9778(3) 0.0216(12) Uani 1 1 d . . . . .
H436 H 0.5599 0.5760 0.9290 0.026 Uiso 1 1 calc R U . . .
C441 C 0.4958(4) 0.7379(4) 0.9687(3) 0.0278(14) Uani 1 1 d . . . . .
C442 C 0.4290(5) 0.6805(4) 0.9527(4) 0.0375(17) Uani 1 1 d . . . . .
H442 H 0.4397 0.6352 0.9561 0.045 Uiso 1 1 calc R U . . .
C443 C 0.3460(5) 0.6909(5) 0.9317(4) 0.0388(18) Uani 1 1 d . . . . .
H443 H 0.3009 0.6520 0.9203 0.047 Uiso 1 1 calc R U . . .
C444 C 0.3290(6) 0.7569(5) 0.9275(4) 0.045(2) Uani 1 1 d . . . . .
H444 H 0.2730 0.7632 0.9142 0.054 Uiso 1 1 calc R U . . .
C445 C 0.3968(6) 0.8150(5) 0.9435(4) 0.046(2) Uani 1 1 d . . . . .
H445 H 0.3855 0.8601 0.9401 0.056 Uiso 1 1 calc R U . . .
C446 C 0.4812(5) 0.8063(4) 0.9644(4) 0.0406(18) Uani 1 1 d . . . . .
H446 H 0.5263 0.8450 0.9753 0.049 Uiso 1 1 calc R U . . .
Cl9 Cl 0.4266(2) 0.81587(14) 0.11662(14) 0.0715(8) Uani 1 1 d . . . . .
Cl10 Cl 0.3019(3) 0.8794(2) 0.1826(3) 0.1322(18) Uani 1 1 d . . . . .
C52 C 0.4446(10) 0.8278(7) 0.2073(5) 0.088(4) Uani 1 1 d . . . . .
H52A H 0.4150 0.7857 0.2169 0.105 Uiso 1 1 calc R U . . .
H52B H 0.5056 0.8345 0.2367 0.105 Uiso 1 1 calc R U . . .
C51 C 0.4122(12) 0.8922(9) 0.2259(7) 0.118(6) Uani 1 1 d . . . . .
H51A H 0.4389 0.9334 0.2130 0.142 Uiso 1 1 calc R U . . .
H51B H 0.4289 0.9015 0.2767 0.142 Uiso 1 1 calc R U . . .
C315 C 0.0551(8) 0.8713(11) 0.2196(7) 0.108(6) Uani 1 1 d . . . . .
H315 H 0.0036 0.8766 0.1850 0.130 Uiso 1 1 calc R U . . .

loop_
_atom_site_aniso_label
_atom_site_aniso_U_11
_atom_site_aniso_U_22
_atom_site_aniso_U_33
_atom_site_aniso_U_23
_atom_site_aniso_U_13
_atom_site_aniso_U_12
P1 0.0189(7) 0.0153(7) 0.0123(6) 0.0065(5) 0.0097(6) 0.0053(6)
P2 0.0271(9) 0.0317(9) 0.0138(7) 0.0080(6) 0.0121(7) 0.0096(7)
P3 0.0302(10) 0.0436(11) 0.0417(11) 0.0261(9) 0.0194(9) 0.0094(8)
P4 0.0269(9) 0.0253(8) 0.0261(8) 0.0092(7) 0.0084(7) 0.0099(7)
Mn1 0.0195(4) 0.0183(4) 0.0127(4) 0.0055(3) 0.0098(4) 0.0055(3)
Mn2 0.0205(4) 0.0184(4) 0.0138(4) 0.0054(3) 0.0098(4) 0.0072(4)
Mn3 0.0432(7) 0.0506(7) 0.0447(7) 0.0193(6) 0.0269(6) 0.0209(6)
Mo1 0.0218(3) 0.0177(2) 0.0157(2) 0.00681(19) 0.0085(2) 0.0090(2)
Mo2 0.0245(3) 0.0215(2) 0.0128(2) 0.00624(19) 0.0120(2) 0.0052(2)
Mo3 0.0266(3) 0.0241(3) 0.0147(2) 0.0070(2) 0.0129(2) 0.0116(2)
Mo4 0.0238(3) 0.0179(2) 0.0172(2) 0.00883(19) 0.0103(2) 0.0083(2)
Mo5 0.0225(3) 0.0210(2) 0.0148(2) 0.00842(19) 0.0116(2) 0.0041(2)
Mo6 0.0228(3) 0.0215(3) 0.0196(2) 0.0054(2) 0.0158(2) 0.0076(2)
Mo7 0.0181(3) 0.0240(3) 0.0155(2) 0.0102(2) 0.0063(2) 0.0064(2)
Mo8 0.0202(3) 0.0226(3) 0.0172(2) 0.0045(2) 0.0060(2) 0.0044(2)
Mo9 0.0186(3) 0.0258(3) 0.0194(2) 0.0102(2) 0.0120(2) 0.0046(2)
O1 0.018(2) 0.0175(19) 0.0155(18) 0.0078(15) 0.0117(17) 0.0074(16)
O2 0.020(2) 0.0157(19) 0.0127(18) 0.0045(15) 0.0092(17) 0.0060(16)
O3 0.018(2) 0.018(2) 0.0155(19) 0.0060(16) 0.0098(17) 0.0052(16)
O4 0.022(2) 0.019(2) 0.0106(17) 0.0082(15) 0.0085(16) 0.0080(16)
O5 0.022(2) 0.020(2) 0.0147(19) 0.0059(16) 0.0093(17) 0.0067(17)
O6 0.021(2) 0.018(2) 0.0179(19) 0.0063(16) 0.0106(18) 0.0047(17)
O7 0.033(3) 0.029(2) 0.031(2) 0.005(2) 0.014(2) 0.018(2)
O8 0.025(2) 0.021(2) 0.022(2) 0.0091(17) 0.0121(19) 0.0073(18)
O9 0.021(2) 0.033(2) 0.0132(19) 0.0054(17) 0.0098(17) 0.0094(19)
O10 0.021(2) 0.026(2) 0.0123(18) 0.0039(16) 0.0094(17) 0.0038(18)
O11 0.019(2) 0.019(2) 0.0128(18) 0.0018(16) 0.0086(17) 0.0053(16)
O12 0.036(3) 0.019(2) 0.026(2) 0.0104(18) 0.016(2) 0.0120(19)
O13 0.034(3) 0.027(2) 0.022(2) 0.0073(18) 0.015(2) 0.013(2)
O14 0.028(2) 0.027(2) 0.016(2) 0.0071(17) 0.0133(19) 0.0062(19)
O15 0.031(3) 0.026(2) 0.027(2) 0.0117(19) 0.018(2) 0.0136(19)
O16 0.038(3) 0.030(2) 0.027(2) 0.006(2) 0.022(2) 0.016(2)
O17 0.034(3) 0.026(2) 0.023(2) 0.0130(18) 0.018(2) 0.008(2)
O18 0.023(2) 0.019(2) 0.022(2) 0.0093(17) 0.0135(18) 0.0069(17)
O19 0.037(3) 0.025(2) 0.024(2) 0.0118(18) 0.018(2) 0.016(2)
O20 0.022(2) 0.025(2) 0.018(2) 0.0090(17) 0.0122(18) 0.0090(18)
O21 0.028(2) 0.017(2) 0.0173(19) 0.0081(16) 0.0129(18) 0.0066(17)
O22 0.018(2) 0.025(2) 0.019(2) 0.0068(17) 0.0108(17) 0.0073(17)
O23 0.031(2) 0.022(2) 0.020(2) 0.0102(17) 0.0181(19) 0.0070(18)
O24 0.026(2) 0.021(2) 0.019(2) 0.0073(17) 0.0087(19) 0.0021(18)
O25 0.025(2) 0.025(2) 0.016(2) 0.0043(17) 0.0082(18) 0.0052(18)
O26 0.021(2) 0.025(2) 0.0139(18) 0.0096(17) 0.0087(17) 0.0088(17)
O27 0.023(2) 0.023(2) 0.025(2) 0.0083(18) 0.0120(19) 0.0098(18)
O28 0.020(2) 0.029(2) 0.024(2) 0.0086(18) 0.0142(19) 0.0081(18)
O29 0.025(2) 0.027(2) 0.027(2) 0.0148(19) 0.016(2) 0.0063(19)
O30 0.024(2) 0.027(2) 0.022(2) 0.0093(18) 0.0083(19) 0.0096(19)
O31 0.025(2) 0.035(3) 0.032(2) 0.016(2) 0.018(2) 0.007(2)
O32 0.026(2) 0.027(2) 0.023(2) 0.0057(19) 0.004(2) 0.0019(19)
O33 0.021(2) 0.026(2) 0.020(2) 0.0093(18) 0.0037(18) 0.0024(18)
O34 0.023(2) 0.041(3) 0.033(2) 0.026(2) 0.018(2) 0.015(2)
O35 0.021(2) 0.026(2) 0.019(2) 0.0073(18) 0.0091(18) 0.0045(18)
O36 0.041(4) 0.087(5) 0.071(4) 0.044(4) 0.025(3) 0.030(3)
O37 0.063(4) 0.080(5) 0.069(4) 0.022(4) 0.041(4) 0.039(4)
Cl1 0.0679(18) 0.125(3) 0.108(2) 0.067(2) 0.0549(18) 0.0566(19)
Cl2 0.0700(17) 0.126(2) 0.0519(13) 0.0452(15) 0.0427(13) 0.0457(17)
Cl3 0.105(2) 0.080(2) 0.0485(14) -0.0027(14) 0.0217(16) 0.0274(18)
Cl4 0.118(3) 0.132(3) 0.098(2) 0.028(2) 0.061(2) 0.074(3)
Cl5 0.121(3) 0.0613(16) 0.0858(19) 0.0006(14) 0.083(2) 0.0038(16)
Cl6 0.097(2) 0.0446(13) 0.092(2) 0.0056(13) 0.0604(18) -0.0013(14)
Cl7 0.0605(17) 0.094(2) 0.0461(14) -0.0145(14) -0.0021(13) 0.0073(15)
Cl8 0.134(3) 0.080(2) 0.0487(15) -0.0048(14) 0.0422(18) -0.028(2)
C1 0.089(7) 0.098(7) 0.101(7) 0.011(6) 0.041(6) 0.058(6)
C2 0.077(5) 0.071(5) 0.058(5) 0.042(4) 0.031(4) 0.049(4)
C3 0.070(5) 0.099(6) 0.070(5) 0.044(4) 0.045(4) 0.048(4)
C4 0.056(4) 0.098(6) 0.063(4) 0.048(4) 0.046(4) 0.033(4)
C5 0.035(4) 0.076(6) 0.060(5) 0.032(4) 0.034(3) 0.029(4)
C11 0.055(6) 0.097(8) 0.048(5) 0.032(5) 0.034(5) 0.031(6)
C12 0.051(5) 0.070(6) 0.040(5) 0.003(4) 0.024(4) 0.010(5)
C21 0.078(8) 0.082(9) 0.093(9) 0.026(7) 0.028(7) 0.040(7)
C22 0.127(12) 0.110(10) 0.099(9) 0.045(8) 0.081(9) 0.083(9)
C31 0.068(6) 0.049(5) 0.061(6) 0.011(4) 0.049(5) 0.014(5)
C32 0.074(7) 0.059(6) 0.057(6) 0.016(5) 0.045(6) -0.003(5)
C41 0.058(6) 0.043(5) 0.063(6) 0.025(5) 0.023(5) 0.018(4)
C42 0.066(7) 0.100(8) 0.057(6) 0.055(6) 0.028(5) 0.043(6)
C211 0.024(3) 0.034(4) 0.018(3) 0.007(3) 0.008(3) 0.008(3)
C212 0.038(4) 0.038(4) 0.027(3) 0.010(3) 0.018(3) 0.007(3)
C213 0.035(4) 0.041(4) 0.042(4) 0.014(4) 0.015(4) 0.001(3)
C214 0.029(4) 0.034(4) 0.029(4) -0.002(3) 0.001(3) 0.004(3)
C215 0.034(4) 0.050(5) 0.019(3) -0.002(3) 0.007(3) 0.016(4)
C216 0.024(3) 0.042(4) 0.021(3) 0.006(3) 0.006(3) 0.013(3)
C221 0.025(3) 0.038(4) 0.017(3) 0.013(3) 0.013(3) 0.008(3)
C222 0.034(4) 0.040(4) 0.021(3) 0.009(3) 0.019(3) 0.014(3)
C223 0.045(4) 0.047(4) 0.021(3) 0.015(3) 0.019(3) 0.018(4)
C224 0.055(5) 0.038(4) 0.034(4) 0.022(3) 0.024(4) 0.018(4)
C225 0.061(5) 0.030(4) 0.036(4) 0.008(3) 0.022(4) 0.011(4)
C226 0.044(4) 0.038(4) 0.024(3) 0.008(3) 0.016(3) 0.013(3)
C231 0.030(3) 0.033(3) 0.017(3) 0.006(3) 0.013(3) 0.009(3)
C232 0.032(4) 0.061(5) 0.020(3) 0.014(3) 0.013(3) 0.015(4)
C233 0.023(4) 0.065(5) 0.026(3) 0.009(4) 0.012(3) 0.008(3)
C234 0.043(5) 0.064(5) 0.028(4) 0.013(4) 0.029(4) 0.008(4)
C235 0.039(5) 0.100(8) 0.021(3) 0.014(4) 0.017(3) 0.026(5)
C236 0.035(4) 0.078(6) 0.013(3) 0.006(4) 0.006(3) 0.014(4)
C241 0.030(4) 0.035(4) 0.017(3) 0.004(3) 0.014(3) 0.013(3)
C242 0.029(4) 0.039(4) 0.029(4) 0.002(3) 0.012(3) 0.013(3)
C243 0.031(4) 0.059(6) 0.045(5) -0.003(4) 0.017(4) 0.006(4)
C244 0.028(4) 0.061(5) 0.031(4) -0.014(4) 0.004(3) 0.018(4)
C245 0.044(5) 0.063(5) 0.025(4) 0.009(4) 0.015(3) 0.035(4)
C246 0.035(4) 0.041(4) 0.020(3) 0.008(3) 0.013(3) 0.018(3)
C311 0.031(4) 0.058(5) 0.045(5) 0.030(4) 0.011(4) 0.003(4)
C312 0.065(6) 0.053(6) 0.029(4) 0.015(4) -0.002(4) -0.005(5)
C313 0.084(8) 0.063(7) 0.043(5) 0.024(5) 0.011(5) -0.008(6)
C314 0.062(8) 0.112(11) 0.043(6) 0.007(7) 0.006(6) -0.027(7)
C316 0.043(6) 0.104(9) 0.065(7) 0.033(7) 0.010(5) 0.012(6)
C321 0.030(4) 0.040(4) 0.042(4) 0.024(3) 0.018(3) 0.007(3)
C322 0.038(5) 0.059(5) 0.046(5) 0.026(4) 0.017(4) 0.005(4)
C323 0.078(7) 0.085(8) 0.055(6) 0.041(6) 0.043(6) 0.008(6)
C324 0.049(6) 0.100(9) 0.100(9) 0.080(8) 0.037(6) 0.019(6)
C325 0.051(6) 0.045(5) 0.113(9) 0.040(6) 0.039(6) 0.014(4)
C326 0.051(5) 0.044(5) 0.057(5) 0.026(4) 0.024(4) 0.018(4)
C331 0.039(5) 0.067(6) 0.060(5) 0.032(5) 0.029(4) 0.025(4)
C332 0.082(8) 0.112(10) 0.080(7) 0.057(7) 0.061(7) 0.058(7)
C333 0.113(11) 0.176(15) 0.152(13) 0.120(12) 0.102(11) 0.113(11)
C334 0.065(8) 0.150(13) 0.098(9) 0.057(9) 0.052(7) 0.063(8)
C335 0.041(5) 0.125(10) 0.064(6) 0.042(7) 0.034(5) 0.035(6)
C336 0.042(5) 0.080(7) 0.044(5) 0.034(5) 0.021(4) 0.020(5)
C341 0.028(4) 0.033(4) 0.040(4) 0.017(3) 0.019(3) 0.007(3)
C342 0.034(4) 0.033(4) 0.041(4) 0.016(3) 0.017(3) 0.005(3)
C343 0.035(4) 0.038(4) 0.034(4) 0.006(3) 0.014(3) -0.004(3)
C344 0.024(3) 0.039(4) 0.031(4) 0.011(3) 0.009(3) 0.009(3)
C345 0.029(4) 0.033(4) 0.030(3) 0.016(3) 0.014(3) 0.007(3)
C346 0.025(3) 0.034(4) 0.036(4) 0.012(3) 0.015(3) -0.002(3)
C411 0.025(3) 0.026(3) 0.022(3) 0.009(3) 0.007(3) 0.005(3)
C412 0.018(3) 0.035(4) 0.030(3) 0.013(3) 0.006(3) 0.003(3)
C413 0.026(4) 0.044(4) 0.031(4) 0.021(3) 0.011(3) 0.004(3)
C414 0.037(4) 0.049(5) 0.037(4) 0.022(4) 0.021(4) 0.005(4)
C415 0.035(4) 0.049(5) 0.045(4) 0.020(4) 0.025(4) 0.017(4)
C416 0.027(4) 0.038(4) 0.040(4) 0.018(3) 0.010(3) 0.011(3)
C421 0.044(5) 0.024(3) 0.034(4) 0.004(3) 0.002(4) 0.011(3)
C422 0.036(5) 0.035(4) 0.053(5) 0.005(4) 0.002(4) -0.001(4)
C423 0.052(6) 0.035(5) 0.104(9) -0.003(6) 0.015(6) -0.001(4)
C424 0.052(7) 0.044(6) 0.120(11) -0.020(7) -0.013(7) 0.011(5)
C425 0.072(8) 0.049(6) 0.066(7) -0.017(5) 0.002(6) 0.031(6)
C426 0.052(5) 0.038(5) 0.052(5) -0.002(4) 0.009(4) 0.021(4)
C431 0.023(3) 0.028(3) 0.024(3) 0.013(3) 0.010(3) 0.012(3)
C432 0.035(4) 0.029(3) 0.022(3) 0.005(3) 0.013(3) 0.013(3)
C433 0.034(4) 0.037(4) 0.020(3) 0.011(3) 0.013(3) 0.010(3)
C434 0.032(4) 0.038(4) 0.024(3) 0.017(3) 0.015(3) 0.015(3)
C435 0.023(3) 0.027(3) 0.024(3) 0.009(3) 0.011(3) 0.010(3)
C436 0.022(3) 0.031(3) 0.017(3) 0.010(3) 0.010(3) 0.012(3)
C441 0.029(4) 0.035(4) 0.025(3) 0.012(3) 0.013(3) 0.012(3)
C442 0.032(4) 0.045(4) 0.040(4) 0.007(4) 0.015(3) 0.017(3)
C443 0.026(4) 0.049(5) 0.035(4) -0.004(4) 0.008(3) 0.011(3)
C444 0.042(5) 0.075(6) 0.033(4) 0.018(4) 0.021(4) 0.036(5)
C445 0.054(5) 0.059(5) 0.043(5) 0.026(4) 0.026(4) 0.033(5)
C446 0.045(5) 0.037(4) 0.053(5) 0.021(4) 0.027(4) 0.020(4)
Cl9 0.118(2) 0.0597(15) 0.0628(15) 0.0212(13) 0.0581(17) 0.0302(16)
Cl10 0.097(3) 0.120(3) 0.183(5) -0.048(3) 0.084(3) 0.005(2)
C52 0.129(12) 0.101(10) 0.040(6) 0.021(6) 0.029(7) 0.053(9)
C51 0.163(17) 0.139(15) 0.046(7) 0.000(8) 0.042(9) 0.027(12)
C315 0.049(7) 0.198(19) 0.053(8) 0.037(10) -0.005(6) 0.019(10)

loop_
_atom_type_symbol
_atom_type_description
_atom_type_scat_dispersion_real
_atom_type_scat_dispersion_imag
_atom_type_scat_source
C C 0.0033 0.0016 'International Tables Vol C Tables 4.2.6.8 and 6.1.1.4'
H H 0.0000 0.0000 'International Tables Vol C Tables 4.2.6.8 and 6.1.1.4'
Cl Cl 0.1484 0.1585 'International Tables Vol C Tables 4.2.6.8 and 6.1.1.4'
Mn Mn 0.3368 0.7283 'International Tables Vol C Tables 4.2.6.8 and 6.1.1.4'
Mo Mo -1.6832 0.6857 'International Tables Vol C Tables 4.2.6.8 and 6.1.1.4'
O O 0.0106 0.0060 'International Tables Vol C Tables 4.2.6.8 and 6.1.1.4'
P P 0.1023 0.0942 'International Tables Vol C Tables 4.2.6.8 and 6.1.1.4'

loop_
_geom_angle_atom_site_label_1
_geom_angle_atom_site_label_2
_geom_angle_atom_site_label_3
_geom_angle
_geom_angle_site_symmetry_1
_geom_angle_site_symmetry_3
_geom_angle_publ_flag
O3 P1 O2 108.7(2) . . ?
O3 P1 O1 109.2(2) . . ?
O2 P1 O1 110.0(2) . . ?
O3 P1 O4 110.5(2) . . ?
O2 P1 O4 108.8(2) . . ?
O1 P1 O4 109.6(2) . . ?
C221 P2 C241 110.1(3) . . ?
C221 P2 C211 112.0(3) . . ?
C241 P2 C211 106.4(3) . . ?
C221 P2 C231 108.9(3) . . ?
C241 P2 C231 110.5(3) . . ?
C211 P2 C231 109.1(3) . . ?
C311 P3 C341 110.1(4) . . ?
C311 P3 C321 106.4(4) . . ?
C341 P3 C321 110.9(3) . . ?
C311 P3 C331 111.9(4) . . ?
C341 P3 C331 109.0(4) . . ?
C321 P3 C331 108.4(4) . . ?
C421 P4 C411 109.5(4) . . ?
C421 P4 C441 110.2(4) . . ?
C411 P4 C441 108.7(3) . . ?
C421 P4 C431 108.9(3) . . ?
C411 P4 C431 108.2(3) . . ?
C441 P4 C431 111.3(3) . . ?
O6 Mn1 O10 94.50(16) . 2_566 ?
O6 Mn1 O11 91.83(16) . 2_566 ?
O10 Mn1 O11 98.96(16) 2_566 2_566 ?
O6 Mn1 O5 97.98(16) . . ?
O10 Mn1 O5 92.62(16) 2_566 . ?
O11 Mn1 O5 164.19(15) 2_566 . ?
O6 Mn1 O1 174.99(15) . 2_566 ?
O10 Mn1 O1 90.46(15) 2_566 2_566 ?
O11 Mn1 O1 86.66(14) 2_566 2_566 ?
O5 Mn1 O1 82.51(14) . 2_566 ?
O6 Mn1 O1 89.64(15) . . ?
O10 Mn1 O1 175.62(15) 2_566 . ?
O11 Mn1 O1 82.31(14) 2_566 . ?
O5 Mn1 O1 85.37(14) . . ?
O1 Mn1 O1 85.43(15) 2_566 . ?
O8 Mn2 O9 93.70(17) . . ?
O8 Mn2 O5 170.65(16) . 2_566 ?
O9 Mn2 O5 91.84(16) . 2_566 ?
O8 Mn2 O11 92.60(16) . 2_566 ?
O9 Mn2 O11 169.06(16) . 2_566 ?
O5 Mn2 O11 80.81(15) 2_566 2_566 ?
O8 Mn2 O7 92.07(17) . . ?
O9 Mn2 O7 94.58(17) . . ?
O5 Mn2 O7 94.99(17) 2_566 . ?
O11 Mn2 O7 94.12(16) 2_566 . ?
O8 Mn2 O1 90.96(15) . . ?
O9 Mn2 O1 88.75(15) . . ?
O5 Mn2 O1 81.63(14) 2_566 . ?
O11 Mn2 O1 82.20(14) 2_566 . ?
O7 Mn2 O1 175.34(17) . . ?
O36 Mn3 O37 89.5(3) . . ?
O36 Mn3 O22 171.3(3) . . ?
O37 Mn3 O22 83.9(2) . . ?
O36 Mn3 O34 88.0(3) . . ?
O37 Mn3 O34 176.0(3) . . ?
O22 Mn3 O34 98.31(18) . . ?
O36 Mn3 O28 98.4(2) . . ?
O37 Mn3 O28 102.8(2) . . ?
O22 Mn3 O28 77.72(17) . . ?
O34 Mn3 O28 74.58(17) . . ?
O36 Mn3 O27 111.4(2) . . ?
O37 Mn3 O27 109.9(2) . . ?
O22 Mn3 O27 76.29(17) . . ?
O34 Mn3 O27 73.89(16) . . ?
O28 Mn3 O27 135.22(16) . . ?
O36 Mn3 Mo6 135.2(2) . . ?
O37 Mn3 Mo6 86.1(2) . . ?
O22 Mn3 Mo6 38.83(12) . . ?
O34 Mn3 Mo6 93.55(13) . . ?
O28 Mn3 Mo6 40.34(12) . . ?
O27 Mn3 Mo6 111.93(12) . . ?
O36 Mn3 Mo1 148.4(2) . . ?
O37 Mn3 Mo1 91.3(2) . . ?
O22 Mn3 Mo1 37.92(12) . . ?
O34 Mn3 Mo1 92.49(13) . . ?
O28 Mn3 Mo1 112.24(12) . . ?
O27 Mn3 Mo1 39.61(12) . . ?
Mo6 Mn3 Mo1 76.31(3) . . ?
O36 Mn3 Mo7 97.1(2) . . ?
O37 Mn3 Mo7 146.5(2) . . ?
O22 Mn3 Mo7 91.53(13) . . ?
O34 Mn3 Mo7 37.08(12) . . ?
O28 Mn3 Mo7 108.64(12) . . ?
O27 Mn3 Mo7 37.40(11) . . ?
Mo6 Mn3 Mo7 110.62(4) . . ?
Mo1 Mn3 Mo7 66.41(3) . . ?
O36 Mn3 Mo9 88.6(2) . . ?
O37 Mn3 Mo9 138.4(2) . . ?
O22 Mn3 Mo9 92.59(13) . . ?
O34 Mn3 Mo9 38.46(12) . . ?
O28 Mn3 Mo9 36.81(12) . . ?
O27 Mn3 Mo9 109.36(12) . . ?
Mo6 Mn3 Mo9 66.96(3) . . ?
Mo1 Mn3 Mo9 110.92(4) . . ?
Mo7 Mn3 Mo9 74.80(3) . . ?
O15 Mo1 O11 102.1(2) . . ?
O15 Mo1 O21 104.96(18) . . ?
O11 Mo1 O21 95.97(18) . . ?
O15 Mo1 O22 99.98(18) . . ?
O11 Mo1 O22 88.14(17) . . ?
O21 Mo1 O22 153.21(17) . . ?
O15 Mo1 O27 97.8(2) . . ?
O11 Mo1 O27 158.09(17) . . ?
O21 Mo1 O27 87.46(18) . . ?
O22 Mo1 O27 79.52(17) . . ?
O15 Mo1 O4 173.16(19) . . ?
O11 Mo1 O4 84.67(16) . . ?
O21 Mo1 O4 74.73(15) . . ?
O22 Mo1 O4 79.34(15) . . ?
O27 Mo1 O4 75.34(15) . . ?
O15 Mo1 Mn3 93.87(15) . . ?
O11 Mo1 Mn3 124.11(12) . . ?
O21 Mo1 Mn3 130.92(14) . . ?
O22 Mo1 Mn3 36.12(12) . . ?
O27 Mo1 Mn3 44.70(12) . . ?
O4 Mo1 Mn3 81.56(10) . . ?
O14 Mo2 O10 104.2(2) . . ?
O14 Mo2 O20 103.64(19) . . ?
O10 Mo2 O20 95.52(19) . . ?
O14 Mo2 O26 98.21(18) . . ?
O10 Mo2 O26 155.44(17) . . ?
O20 Mo2 O26 88.89(17) . . ?
O14 Mo2 O21 99.37(18) . . ?
O10 Mo2 O21 86.92(18) . . ?
O20 Mo2 O21 155.48(16) . . ?
O26 Mo2 O21 79.46(17) . . ?
O14 Mo2 O4 167.34(17) . . ?
O10 Mo2 O4 84.36(15) . . ?
O20 Mo2 O4 84.54(15) . . ?
O26 Mo2 O4 71.98(14) . . ?
O21 Mo2 O4 71.39(14) . . ?
O13 Mo3 O9 104.3(2) . . ?
O13 Mo3 O19 100.39(19) . . ?
O9 Mo3 O19 91.9(2) . . ?
O13 Mo3 O20 100.75(18) . . ?
O9 Mo3 O20 92.93(19) . . ?
O19 Mo3 O20 156.41(18) . . ?
O13 Mo3 O25 98.4(2) . . ?
O9 Mo3 O25 157.26(17) . . ?
O19 Mo3 O25 82.08(19) . . ?
O20 Mo3 O25 84.60(17) . . ?
O13 Mo3 O2 170.14(19) . . ?
O9 Mo3 O2 83.83(16) . . ?
O19 Mo3 O2 73.38(15) . . ?
O20 Mo3 O2 84.20(14) . . ?
O25 Mo3 O2 73.43(15) . . ?
O12 Mo4 O8 104.6(2) . . ?
O12 Mo4 O19 102.00(19) . . ?
O8 Mo4 O19 91.8(2) . . ?
O12 Mo4 O18 100.47(18) . . ?
O8 Mo4 O18 93.13(19) . . ?
O19 Mo4 O18 154.96(17) . . ?
O12 Mo4 O24 97.5(2) . . ?
O8 Mo4 O24 157.79(17) . . ?
O19 Mo4 O24 81.69(19) . . ?
O18 Mo4 O24 84.55(18) . . ?
O12 Mo4 O2 169.16(19) . . ?
O8 Mo4 O2 85.28(16) . . ?
O19 Mo4 O2 72.87(15) . . ?
O18 Mo4 O2 83.08(14) . . ?
O24 Mo4 O2 72.51(15) . . ?
O17 Mo5 O6 104.1(2) . . ?
O17 Mo5 O18 103.67(19) . . ?
O6 Mo5 O18 96.58(18) . . ?
O17 Mo5 O29 96.87(19) . . ?
O6 Mo5 O29 156.21(17) . . ?
O18 Mo5 O29 89.07(18) . . ?
O17 Mo5 O23 99.71(18) . . ?
O6 Mo5 O23 87.71(18) . . ?
O18 Mo5 O23 154.36(16) . . ?
O29 Mo5 O23 77.74(18) . . ?
O17 Mo5 O3 167.06(18) . . ?
O6 Mo5 O3 85.12(15) . . ?
O18 Mo5 O3 83.88(15) . . ?
O29 Mo5 O3 72.48(14) . . ?
O23 Mo5 O3 71.27(14) . . ?
O16 Mo6 O5 102.5(2) . . ?
O16 Mo6 O23 104.9(2) . . ?
O5 Mo6 O23 96.98(18) . . ?
O16 Mo6 O22 99.14(19) . . ?
O5 Mo6 O22 88.09(17) . . ?
O23 Mo6 O22 153.67(18) . . ?
O16 Mo6 O28 97.7(2) . . ?
O5 Mo6 O28 157.63(17) . . ?
O23 Mo6 O28 86.90(19) . . ?
O22 Mo6 O28 79.26(17) . . ?
O16 Mo6 O3 172.8(2) . . ?
O5 Mo6 O3 84.64(16) . . ?
O23 Mo6 O3 75.08(15) . . ?
O22 Mo6 O3 79.73(15) . . ?
O28 Mo6 O3 75.06(15) . . ?
O16 Mo6 Mn3 92.64(16) . . ?
O5 Mo6 Mn3 124.93(12) . . ?
O23 Mo6 Mn3 129.83(15) . . ?
O22 Mo6 Mn3 36.97(12) . . ?
O28 Mo6 Mn3 43.77(12) . . ?
O3 Mo6 Mn3 82.16(9) . . ?
O30 Mo7 O26 102.39(19) . . ?
O30 Mo7 O33 102.4(2) . . ?
O26 Mo7 O33 91.67(18) . . ?
O30 Mo7 O27 100.3(2) . . ?
O26 Mo7 O27 90.75(19) . . ?
O33 Mo7 O27 156.10(18) . . ?
O30 Mo7 O34 104.0(2) . . ?
O26 Mo7 O34 153.45(18) . . ?
O33 Mo7 O34 85.68(19) . . ?
O27 Mo7 O34 81.63(19) . . ?
O30 Mo7 O4 171.46(17) . . ?
O26 Mo7 O4 72.06(15) . . ?
O33 Mo7 O4 84.47(16) . . ?
O27 Mo7 O4 73.70(15) . . ?
O34 Mo7 O4 81.39(16) . . ?
O30 Mo7 Mn3 100.47(15) . . ?
O26 Mo7 Mn3 132.42(14) . . ?
O33 Mo7 Mn3 123.06(13) . . ?
O27 Mo7 Mn3 44.15(12) . . ?
O34 Mo7 Mn3 38.15(14) . . ?
O4 Mo7 Mn3 79.55(9) . . ?
O32 Mo8 O24 103.3(2) . . ?
O32 Mo8 O25 103.2(2) . . ?
O24 Mo8 O25 93.31(19) . . ?
O32 Mo8 O35 100.6(2) . . ?
O24 Mo8 O35 88.79(18) . . ?
O25 Mo8 O35 154.89(19) . . ?
O32 Mo8 O33 101.4(2) . . ?
O24 Mo8 O33 154.45(19) . . ?
O25 Mo8 O33 87.66(18) . . ?
O35 Mo8 O33 80.01(18) . . ?
O32 Mo8 O2 173.93(18) . . ?
O24 Mo8 O2 72.51(16) . . ?
O25 Mo8 O2 73.05(16) . . ?
O35 Mo8 O2 83.80(15) . . ?
O33 Mo8 O2 83.43(15) . . ?
O31 Mo9 O29 103.7(2) . . ?
O31 Mo9 O35 102.4(2) . . ?
O29 Mo9 O35 94.61(19) . . ?
O31 Mo9 O28 100.8(2) . . ?
O29 Mo9 O28 91.23(19) . . ?
O35 Mo9 O28 153.92(18) . . ?
O31 Mo9 O34 102.97(19) . . ?
O29 Mo9 O34 153.01(19) . . ?
O35 Mo9 O34 83.58(19) . . ?
O28 Mo9 O34 79.81(19) . . ?
O31 Mo9 O3 172.56(19) . . ?
O29 Mo9 O3 72.52(16) . . ?
O35 Mo9 O3 84.41(16) . . ?
O28 Mo9 O3 73.15(15) . . ?
O34 Mo9 O3 80.51(15) . . ?
O31 Mo9 Mn3 99.55(16) . . ?
O29 Mo9 Mn3 131.23(15) . . ?
O35 Mo9 Mn3 121.32(13) . . ?
O28 Mo9 Mn3 42.15(12) . . ?
O34 Mo9 Mn3 38.42(15) . . ?
O3 Mo9 Mn3 78.99(9) . . ?
P1 O1 Mn1 122.6(2) . 2_566 ?
P1 O1 Mn2 122.7(2) . . ?
Mn1 O1 Mn2 93.27(14) 2_566 . ?
P1 O1 Mn1 123.0(2) . . ?
Mn1 O1 Mn1 94.57(15) 2_566 . ?
Mn2 O1 Mn1 92.54(14) . . ?
P1 O2 Mo3 127.2(2) . . ?
P1 O2 Mo4 127.1(2) . . ?
Mo3 O2 Mo4 88.53(12) . . ?
P1 O2 Mo8 126.0(2) . . ?
Mo3 O2 Mo8 87.33(12) . . ?
Mo4 O2 Mo8 87.51(12) . . ?
P1 O3 Mo6 127.1(2) . . ?
P1 O3 Mo5 126.0(2) . . ?
Mo6 O3 Mo5 89.22(12) . . ?
P1 O3 Mo9 126.4(2) . . ?
Mo6 O3 Mo9 87.96(12) . . ?
Mo5 O3 Mo9 87.52(12) . . ?
P1 O4 Mo1 127.2(2) . . ?
P1 O4 Mo2 125.8(2) . . ?
Mo1 O4 Mo2 89.34(12) . . ?
P1 O4 Mo7 126.2(2) . . ?
Mo1 O4 Mo7 88.08(12) . . ?
Mo2 O4 Mo7 87.58(11) . . ?
Mo6 O5 Mn1 129.6(2) . . ?
Mo6 O5 Mn2 128.0(2) . 2_566 ?
Mn1 O5 Mn2 101.71(17) . 2_566 ?
Mo5 O6 Mn1 137.3(2) . . ?
Mo4 O8 Mn2 135.5(2) . . ?
Mo3 O9 Mn2 136.0(2) . . ?
Mo2 O10 Mn1 136.2(2) . 2_566 ?
Mo1 O11 Mn1 129.2(2) . 2_566 ?
Mo1 O11 Mn2 127.7(2) . 2_566 ?
Mn1 O11 Mn2 102.22(17) 2_566 2_566 ?
Mo5 O18 Mo4 150.0(2) . . ?
Mo3 O19 Mo4 124.4(2) . . ?
Mo2 O20 Mo3 148.8(2) . . ?
Mo1 O21 Mo2 124.29(19) . . ?
Mn3 O22 Mo6 104.20(18) . . ?
Mn3 O22 Mo1 105.96(19) . . ?
Mo6 O22 Mo1 147.8(2) . . ?
Mo6 O23 Mo5 123.9(2) . . ?
Mo8 O24 Mo4 126.8(2) . . ?
Mo8 O25 Mo3 125.6(2) . . ?
Mo7 O26 Mo2 128.4(2) . . ?
Mo7 O27 Mo1 121.6(2) . . ?
Mo7 O27 Mn3 98.46(18) . . ?
Mo1 O27 Mn3 95.69(18) . . ?
Mo9 O28 Mo6 122.1(2) . . ?
Mo9 O28 Mn3 101.03(19) . . ?
Mo6 O28 Mn3 95.89(17) . . ?
Mo9 O29 Mo5 127.4(2) . . ?
Mo7 O33 Mo8 155.0(2) . . ?
Mo7 O34 Mn3 104.8(2) . . ?
Mo7 O34 Mo9 148.5(3) . . ?
Mn3 O34 Mo9 103.1(2) . . ?
Mo9 O35 Mo8 157.4(2) . . ?
C4 O36 Mn3 123.4(6) . . ?
C2 O37 Mn3 123.4(6) . . ?
C3 C2 O37 122.6(9) . . ?
C3 C2 C1 124.9(10) . . ?
O37 C2 C1 112.6(9) . . ?
C2 C3 C4 122.5(9) . . ?
O36 C4 C5 114.3(8) . . ?
O36 C4 C3 126.7(8) . . ?
C5 C4 C3 118.6(8) . . ?
C12 C11 Cl1 113.0(7) . . ?
C11 C12 Cl2 112.9(7) . . ?
C22 C21 Cl3 112.5(11) . . ?
C21 C22 Cl4 110.4(9) . . ?
C32 C31 Cl5 111.8(7) . . ?
C31 C32 Cl6 113.3(7) . . ?
C42 C41 Cl7 110.7(7) . . ?
C41 C42 Cl8 114.8(7) . . ?
C212 C211 C216 119.2(7) . . ?
C212 C211 P2 121.5(5) . . ?
C216 C211 P2 119.2(5) . . ?
C213 C212 C211 120.1(7) . . ?
C212 C213 C214 120.7(7) . . ?
C213 C214 C215 119.9(7) . . ?
C216 C215 C214 120.0(7) . . ?
C215 C216 C211 119.9(7) . . ?
C226 C221 C222 119.9(6) . . ?
C226 C221 P2 118.7(5) . . ?
C222 C221 P2 121.4(5) . . ?
C223 C222 C221 119.2(7) . . ?
C224 C223 C222 120.3(6) . . ?
C223 C224 C225 120.7(6) . . ?
C226 C225 C224 119.4(7) . . ?
C225 C226 C221 120.5(7) . . ?
C236 C231 C232 119.3(6) . . ?
C236 C231 P2 121.1(5) . . ?
C232 C231 P2 119.5(5) . . ?
C233 C232 C231 120.0(6) . . ?
C234 C233 C232 121.3(7) . . ?
C233 C234 C235 119.3(6) . . ?
C234 C235 C236 120.7(7) . . ?
C231 C236 C235 119.4(7) . . ?
C242 C241 C246 119.3(6) . . ?
C242 C241 P2 122.3(5) . . ?
C246 C241 P2 118.4(5) . . ?
C241 C242 C243 120.0(7) . . ?
C242 C243 C244 119.6(8) . . ?
C245 C244 C243 120.7(7) . . ?
C244 C245 C246 120.1(7) . . ?
C245 C246 C241 120.3(7) . . ?
C312 C311 C316 118.8(10) . . ?
C312 C311 P3 122.1(7) . . ?
C316 C311 P3 118.9(9) . . ?
C311 C312 C313 122.3(10) . . ?
C314 C313 C312 119.8(13) . . ?
C315 C314 C313 118.8(13) . . ?
C311 C316 C315 117.5(13) . . ?
C326 C321 C322 119.4(7) . . ?
C326 C321 P3 121.2(6) . . ?
C322 C321 P3 119.3(6) . . ?
C323 C322 C321 119.1(9) . . ?
C324 C323 C322 120.1(10) . . ?
C325 C324 C323 120.8(9) . . ?
C324 C325 C326 120.6(11) . . ?
C321 C326 C325 119.9(9) . . ?
C336 C331 C332 121.3(8) . . ?
C336 C331 P3 119.4(7) . . ?
C332 C331 P3 119.3(7) . . ?
C333 C332 C331 119.0(9) . . ?
C334 C333 C332 120.0(11) . . ?
C333 C334 C335 120.7(11) . . ?
C334 C335 C336 119.8(9) . . ?
C331 C336 C335 119.2(9) . . ?
C342 C341 C346 120.3(6) . . ?
C342 C341 P3 119.9(5) . . ?
C346 C341 P3 119.7(6) . . ?
C343 C342 C341 119.4(7) . . ?
C344 C343 C342 120.8(7) . . ?
C343 C344 C345 120.2(7) . . ?
C346 C345 C344 120.5(6) . . ?
C345 C346 C341 118.8(7) . . ?
C412 C411 C416 120.2(6) . . ?
C412 C411 P4 118.9(5) . . ?
C416 C411 P4 120.9(5) . . ?
C413 C412 C411 118.9(7) . . ?
C414 C413 C412 121.1(7) . . ?
C413 C414 C415 119.7(7) . . ?
C414 C415 C416 120.7(7) . . ?
C415 C416 C411 119.4(6) . . ?
C426 C421 C422 119.7(8) . . ?
C426 C421 P4 120.2(7) . . ?
C422 C421 P4 119.7(7) . . ?
C423 C422 C421 120.6(10) . . ?
C424 C423 C422 119.2(12) . . ?
C423 C424 C425 121.7(11) . . ?
C426 C425 C424 119.0(11) . . ?
C425 C426 C421 119.7(10) . . ?
C436 C431 C432 121.0(6) . . ?
C436 C431 P4 118.9(4) . . ?
C432 C431 P4 120.0(5) . . ?
C433 C432 C431 119.3(6) . . ?
C432 C433 C434 119.4(6) . . ?
C433 C434 C435 120.9(6) . . ?
C436 C435 C434 119.6(6) . . ?
C435 C436 C431 119.8(6) . . ?
C442 C441 C446 121.1(7) . . ?
C442 C441 P4 119.0(5) . . ?
C446 C441 P4 119.4(6) . . ?
C441 C442 C443 119.4(7) . . ?
C444 C443 C442 121.4(8) . . ?
C443 C444 C445 119.1(7) . . ?
C446 C445 C444 121.0(8) . . ?
C445 C446 C441 118.0(8) . . ?
C51 C52 Cl9 110.3(8) . . ?
C52 C51 Cl10 111.9(11) . . ?
C314 C315 C316 122.8(12) . . ?

loop_
_geom_bond_atom_site_label_1
_geom_bond_atom_site_label_2
_geom_bond_distance
_geom_bond_site_symmetry_2
_geom_bond_publ_flag
P1 O3 1.543(4) . ?
P1 O2 1.543(4) . ?
P1 O1 1.544(4) . ?
P1 O4 1.547(4) . ?
P2 C221 1.779(6) . ?
P2 C241 1.782(7) . ?
P2 C211 1.789(7) . ?
P2 C231 1.794(6) . ?
P3 C311 1.786(10) . ?
P3 C341 1.790(7) . ?
P3 C321 1.799(7) . ?
P3 C331 1.803(9) . ?
P4 C421 1.790(8) . ?
P4 C411 1.796(7) . ?
P4 C441 1.798(7) . ?
P4 C431 1.805(6) . ?
Mn1 O6 2.080(4) . ?
Mn1 O10 2.094(4) 2_566 ?
Mn1 O11 2.114(4) 2_566 ?
Mn1 O5 2.120(4) . ?
Mn1 O1 2.273(4) 2_566 ?
Mn1 O1 2.313(4) . ?
Mn2 O8 2.088(4) . ?
Mn2 O9 2.105(4) . ?
Mn2 O5 2.151(4) 2_566 ?
Mn2 O11 2.153(4) 2_566 ?
Mn2 O7 2.239(4) . ?
Mn2 O1 2.283(4) . ?
Mn3 O36 1.927(6) . ?
Mn3 O37 1.926(7) . ?
Mn3 O22 1.929(4) . ?
Mn3 O34 2.018(5) . ?
Mn3 O28 2.162(4) . ?
Mn3 O27 2.224(4) . ?
Mn3 Mo6 3.1093(14) . ?
Mn3 Mo1 3.1463(14) . ?
Mn3 Mo7 3.1586(14) . ?
Mn3 Mo9 3.1625(14) . ?
Mo1 O15 1.698(4) . ?
Mo1 O11 1.809(4) . ?
Mo1 O21 1.855(4) . ?
Mo1 O22 2.011(4) . ?
Mo1 O27 2.016(5) . ?
Mo1 O4 2.422(4) . ?
Mo2 O14 1.692(4) . ?
Mo2 O10 1.779(4) . ?
Mo2 O20 1.870(4) . ?
Mo2 O26 1.997(4) . ?
Mo2 O21 2.022(4) . ?
Mo2 O4 2.454(4) . ?
Mo3 O13 1.695(4) . ?
Mo3 O9 1.791(4) . ?
Mo3 O19 1.909(4) . ?
Mo3 O20 1.941(4) . ?
Mo3 O25 2.036(4) . ?
Mo3 O2 2.423(4) . ?
Mo4 O12 1.689(4) . ?
Mo4 O8 1.784(4) . ?
Mo4 O19 1.924(4) . ?
Mo4 O18 1.938(4) . ?
Mo4 O24 2.038(4) . ?
Mo4 O2 2.434(4) . ?
Mo5 O17 1.692(4) . ?
Mo5 O6 1.756(4) . ?
Mo5 O18 1.868(4) . ?
Mo5 O29 2.030(4) . ?
Mo5 O23 2.039(4) . ?
Mo5 O3 2.439(4) . ?
Mo6 O16 1.696(4) . ?
Mo6 O5 1.805(4) . ?
Mo6 O23 1.825(4) . ?
Mo6 O22 2.011(4) . ?
Mo6 O28 2.023(4) . ?
Mo6 O3 2.419(4) . ?
Mo7 O30 1.691(4) . ?
Mo7 O26 1.844(4) . ?
Mo7 O33 1.870(4) . ?
Mo7 O27 1.939(4) . ?
Mo7 O34 1.970(4) . ?
Mo7 O4 2.543(4) . ?
Mo8 O32 1.691(5) . ?
Mo8 O24 1.828(4) . ?
Mo8 O25 1.836(4) . ?
Mo8 O35 1.969(4) . ?
Mo8 O33 1.983(4) . ?
Mo8 O2 2.564(4) . ?
Mo9 O31 1.701(5) . ?
Mo9 O29 1.827(4) . ?
Mo9 O35 1.867(4) . ?
Mo9 O28 1.931(4) . ?
Mo9 O34 2.020(4) . ?
Mo9 O3 2.561(4) . ?
O1 Mn1 2.274(4) 2_566 ?
O5 Mn2 2.151(4) 2_566 ?
O10 Mn1 2.094(4) 2_566 ?
O11 Mn1 2.114(4) 2_566 ?
O11 Mn2 2.153(4) 2_566 ?
O36 C4 1.277(11) . ?
O37 C2 1.363(11) . ?
Cl1 C11 1.786(9) . ?
Cl2 C12 1.755(9) . ?
Cl3 C21 1.738(13) . ?
Cl4 C22 1.755(11) . ?
Cl5 C31 1.769(8) . ?
Cl6 C32 1.785(10) . ?
Cl7 C41 1.774(9) . ?
Cl8 C42 1.709(12) . ?
C1 C2 1.481(9) . ?
C2 C3 1.353(8) . ?
C3 C4 1.418(8) . ?
C4 C5 1.464(8) . ?
C11 C12 1.461(14) . ?
C21 C22 1.485(17) . ?
C31 C32 1.464(13) . ?
C41 C42 1.451(14) . ?
C211 C212 1.392(9) . ?
C211 C216 1.420(9) . ?
C212 C213 1.373(11) . ?
C213 C214 1.383(11) . ?
C214 C215 1.399(11) . ?
C215 C216 1.370(10) . ?
C221 C226 1.388(10) . ?
C221 C222 1.410(9) . ?
C222 C223 1.382(9) . ?
C223 C224 1.383(11) . ?
C224 C225 1.393(11) . ?
C225 C226 1.381(10) . ?
C231 C236 1.379(9) . ?
C231 C232 1.388(10) . ?
C232 C233 1.373(9) . ?
C233 C234 1.356(10) . ?
C234 C235 1.377(11) . ?
C235 C236 1.393(10) . ?
C241 C242 1.384(10) . ?
C241 C246 1.409(9) . ?
C242 C243 1.394(11) . ?
C243 C244 1.396(12) . ?
C244 C245 1.367(13) . ?
C245 C246 1.377(10) . ?
C311 C312 1.352(14) . ?
C311 C316 1.387(13) . ?
C312 C313 1.378(14) . ?
C313 C314 1.365(16) . ?
C314 C315 1.34(2) . ?
C316 C315 1.41(2) . ?
C321 C326 1.368(12) . ?
C321 C322 1.396(12) . ?
C322 C323 1.387(11) . ?
C323 C324 1.368(17) . ?
C324 C325 1.336(16) . ?
C325 C326 1.390(12) . ?
C331 C336 1.379(11) . ?
C331 C332 1.394(13) . ?
C332 C333 1.393(15) . ?
C333 C334 1.378(16) . ?
C334 C335 1.390(16) . ?
C335 C336 1.393(13) . ?
C341 C342 1.397(10) . ?
C341 C346 1.403(9) . ?
C342 C343 1.378(10) . ?
C343 C344 1.372(10) . ?
C344 C345 1.389(10) . ?
C345 C346 1.386(9) . ?
C411 C412 1.387(9) . ?
C411 C416 1.388(10) . ?
C412 C413 1.384(10) . ?
C413 C414 1.367(11) . ?
C414 C415 1.375(10) . ?
C415 C416 1.379(10) . ?
C421 C426 1.379(12) . ?
C421 C422 1.380(12) . ?
C422 C423 1.371(13) . ?
C423 C424 1.351(18) . ?
C424 C425 1.381(18) . ?
C425 C426 1.379(14) . ?
C431 C436 1.383(9) . ?
C431 C432 1.402(9) . ?
C432 C433 1.380(9) . ?
C433 C434 1.394(10) . ?
C434 C435 1.397(9) . ?
C435 C436 1.375(8) . ?
C441 C442 1.378(11) . ?
C441 C446 1.395(10) . ?
C442 C443 1.384(10) . ?
C443 C444 1.362(11) . ?
C444 C445 1.399(13) . ?
C445 C446 1.394(11) . ?
Cl9 C52 1.772(10) . ?
Cl10 C51 1.724(18) . ?
C52 C51 1.526(19) . ?
